data_6000658
loop_
_publ_author_name
'Cascales, C.'
'Bucio, L.'
'Puebla, E. G.'
'Rasines, I.'
'Fernandez-Diaz, M. T.'

_publ_section_title
;
 Magnetic ordering of Fe and Tb in the ab initio determined FeRGe2O7
 structure (R = Y, Tb)
;
_journal_name_full 'Physical Review B'
_journal_page_first 5240
_journal_page_last 5249
_journal_paper_doi 10.1103/PhysRevB.57.5240
_journal_volume 57
_journal_year 1998
_chemical_formula_sum 'Fe Ge2 O7 Y'
_space_group_name_H-M_alt 'P 1 21/m 1'
_cell_angle_alpha 90.000
_cell_angle_beta 100.761
_cell_angle_gamma 90.000
_cell_length_a 9.6552
_cell_length_b 8.5197
_cell_length_c 6.6746
_cell_volume 539.39
_cod_database_code 6000658

loop_
_atom_site_label
_atom_site_fract_x
_atom_site_fract_y
_atom_site_fract_z
? ? ? ?
